data_7709799
loop_
_publ_author_name
'Wesemann, Lars'
'Auer, Maximilian'
'Diab, Fatima'
'Schubert, Hartmut'
'Eichele, Klaus'

_publ_section_title
;
 Reactivity of Organogermanium and Organotin Trihydrides
;
_journal_name_full 'Dalton Transactions'
_journal_paper_doi 10.1039/D2DT00681B
_journal_year 2022
_chemical_formula_moiety '2 (C32 H65 Br2 Li O2 Pb Si4), C5 H12'
_chemical_formula_sum 'C69 H142 Br4 Li2 O4 Pb2 Si8'
_chemical_formula_weight 2008.43
_space_group_crystal_system triclinic
_space_group_IT_number 2
_space_group_name_Hall '-P 1'
_space_group_name_H-M_alt 'P -1'
_atom_sites_solution_hydrogens geom
_audit_creation_method SHELXL-2018/1
_audit_update_record
;
2022-02-21 deposited with the CCDC.	2022-03-22 downloaded from the CCDC.
;
_cell_angle_alpha 89.4300(10)
_cell_angle_beta 88.5550(10)
_cell_angle_gamma 72.1210(10)
_cell_formula_units_Z 1
_cell_length_a 9.40780(10)
_cell_length_b 12.5125(2)
_cell_length_c 20.8396(3)
_cell_measurement_reflns_used 9933
_cell_measurement_temperature 100(2)
_cell_measurement_theta_max 29.95
_cell_measurement_theta_min 2.97
_cell_volume 2333.92(6)
_computing_cell_refinement 'Bruker SAINT'
_computing_data_collection 'Bruker APEX2'
_computing_data_reduction 'Bruker SAINT'
_computing_molecular_graphics 'Bruker SHELXTL'
_computing_publication_material 'Bruker SHELXTL'
_computing_structure_refinement 'SHELXL-2018/1 (Sheldrick, 2018)'
_computing_structure_solution 'SHELXT 2014/4 (Sheldrick, 2014)'
_diffrn_ambient_temperature 100(2)
_diffrn_detector_area_resol_mean 8.333
_diffrn_measured_fraction_theta_full 0.997
_diffrn_measured_fraction_theta_max 0.990
_diffrn_measurement_device_type 'Bruker APEX-II CCD'
_diffrn_measurement_method '\f and \w scans'
_diffrn_radiation_type MoK\a
_diffrn_radiation_wavelength 0.71073
_diffrn_reflns_av_R_equivalents 0.0432
_diffrn_reflns_av_unetI/netI 0.0339
_diffrn_reflns_Laue_measured_fraction_full 0.997
_diffrn_reflns_Laue_measured_fraction_max 0.990
_diffrn_reflns_limit_h_max 13
_diffrn_reflns_limit_h_min -13
_diffrn_reflns_limit_k_max 17
_diffrn_reflns_limit_k_min -17
_diffrn_reflns_limit_l_max 29
_diffrn_reflns_limit_l_min -29
_diffrn_reflns_number 80930
_diffrn_reflns_point_group_measured_fraction_full 0.997
_diffrn_reflns_point_group_measured_fraction_max 0.990
_diffrn_reflns_theta_full 25.242
_diffrn_reflns_theta_max 30.541
_diffrn_reflns_theta_min 2.561
_diffrn_source 'sealed tube'
_exptl_absorpt_coefficient_mu 5.454
_exptl_absorpt_correction_T_max 0.7461
_exptl_absorpt_correction_T_min 0.5708
_exptl_absorpt_correction_type multi-scan
_exptl_absorpt_process_details 'SADABS V2012/1 (Bruker AXS Inc.)'
_exptl_crystal_colour yellow
_exptl_crystal_density_diffrn 1.429
_exptl_crystal_description prism
_exptl_crystal_F_000 1010
_exptl_crystal_size_max 0.312
_exptl_crystal_size_mid 0.267
_exptl_crystal_size_min 0.178
_refine_diff_density_max 2.728
_refine_diff_density_min -2.238
_refine_diff_density_rms 0.129
_refine_ls_extinction_method none
_refine_ls_goodness_of_fit_ref 1.049
_refine_ls_hydrogen_treatment constr
_refine_ls_matrix_type full
_refine_ls_number_parameters 445
_refine_ls_number_reflns 14169
_refine_ls_number_restraints 68
_refine_ls_restrained_S_all 1.048
_refine_ls_R_factor_all 0.0445
_refine_ls_R_factor_gt 0.0365
_refine_ls_shift/su_max 0.002
_refine_ls_shift/su_mean 0.000
_refine_ls_structure_factor_coef Fsqd
_refine_ls_weighting_details 'w=1/[\s^2^(Fo^2^)+(0.0403P)^2^+5.9304P] where P=(Fo^2^+2Fc^2^)/3'
_refine_ls_weighting_scheme calc
_refine_ls_wR_factor_gt 0.0879
_refine_ls_wR_factor_ref 0.0912
_reflns_Friedel_coverage 0.000
_reflns_number_gt 12528
_reflns_number_total 14169
_reflns_threshold_expression 'I > 2\s(I)'
_cod_data_source_file d2dt00681b2.cif
_cod_data_source_block MA103_0m_neu_a
_cod_database_code 7709799
_shelx_shelxl_version_number 2018/1
_shelx_space_group_comment
;
The symmetry employed for this shelxl refinement is uniquely defined
by the following loop, which should always be used as a source of
symmetry information in preference to the above space-group names.
They are only intended as comments.
;
_shelx_estimated_absorpt_t_min 0.281
_shelx_estimated_absorpt_t_max 0.444

loop_
_space_group_symop_operation_xyz
'x, y, z'
'-x, -y, -z'

loop_
_atom_site_label
_atom_site_type_symbol
_atom_site_fract_x
_atom_site_fract_y
_atom_site_fract_z
_atom_site_U_iso_or_equiv
_atom_site_adp_type
_atom_site_occupancy
_atom_site_site_symmetry_order
_atom_site_calc_flag
_atom_site_refinement_flags_posn
_atom_site_refinement_flags_adp
_atom_site_refinement_flags_occupancy
_atom_site_disorder_assembly
_atom_site_disorder_group
Si1 Si 0.56547(11) 1.03185(8) 0.23893(5) 0.0276(2) Uani 1 1 d . . . . .
O1 O 0.3552(3) 0.7674(3) 0.48680(17) 0.0498(9) Uani 1 1 d . . . . .
C1 C 0.6732(3) 0.7151(3) 0.23807(15) 0.0182(6) Uani 1 1 d . . . . .
Si2 Si 0.28717(11) 0.93778(10) 0.27634(5) 0.0308(2) Uani 1 1 d . . . . .
O2 O 0.6521(3) 0.6779(3) 0.55100(14) 0.0380(6) Uani 1 1 d . . . . .
C2 C 0.5603(3) 0.8116(3) 0.21755(15) 0.0177(6) Uani 1 1 d . . . . .
Si3 Si 0.76396(12) 0.39011(9) 0.21391(5) 0.0306(2) Uani 1 1 d . . . . .
C3 C 0.5059(3) 0.8147(3) 0.15532(16) 0.0215(6) Uani 1 1 d . . . . .
H3 H 0.431463 0.880448 0.141458 0.026 Uiso 1 1 calc R U . . .
Si4 Si 1.02776(11) 0.49718(10) 0.17316(5) 0.0318(2) Uani 1 1 d . . . . .
C4 C 0.5570(3) 0.7247(3) 0.11314(15) 0.0221(6) Uani 1 1 d . . . . .
C5 C 0.6659(4) 0.6295(3) 0.13503(16) 0.0229(6) Uani 1 1 d . . . . .
H5 H 0.701505 0.566639 0.107295 0.027 Uiso 1 1 calc R U . . .
C6 C 0.7246(3) 0.6233(3) 0.19629(15) 0.0193(6) Uani 1 1 d . . . . .
C7 C 0.4935(3) 0.9122(3) 0.26071(15) 0.0194(6) Uani 1 1 d . . . . .
H7 H 0.538724 0.886556 0.303271 0.023 Uiso 1 1 calc R U . . .
C8 C 0.8416(4) 0.5133(3) 0.21496(16) 0.0226(6) Uani 1 1 d . . . . .
H8 H 0.859888 0.523024 0.261287 0.027 Uiso 1 1 calc R U . . .
C9 C 0.4868(4) 0.7280(4) 0.04667(17) 0.0316(8) Uani 1 1 d . . . . .
C10 C 0.4257(7) 0.8469(5) 0.0213(2) 0.0624(17) Uani 1 1 d . . . . .
H10A H 0.507396 0.879753 0.015887 0.094 Uiso 1 1 calc R U . . .
H10B H 0.350889 0.892132 0.051878 0.094 Uiso 1 1 calc R U . . .
H10C H 0.379331 0.845833 -0.020132 0.094 Uiso 1 1 calc R U . . .
C11 C 0.3557(7) 0.6794(8) 0.0548(3) 0.078(2) Uani 1 1 d . . . . .
H11A H 0.306319 0.682827 0.013614 0.117 Uiso 1 1 calc R U . . .
H11B H 0.283977 0.723205 0.086824 0.117 Uiso 1 1 calc R U . . .
H11C H 0.393473 0.601032 0.069003 0.117 Uiso 1 1 calc R U . . .
C12 C 0.5976(6) 0.6592(5) -0.0024(2) 0.0642(18) Uani 1 1 d . . . . .
H12A H 0.550362 0.666156 -0.044270 0.096 Uiso 1 1 calc R U . . .
H12B H 0.629834 0.580218 0.010876 0.096 Uiso 1 1 calc R U . . .
H12C H 0.684561 0.686667 -0.005673 0.096 Uiso 1 1 calc R U . . .
C13 C 0.7739(5) 0.9793(4) 0.2433(3) 0.0477(12) Uani 1 1 d . . . . .
H13A H 0.813208 0.915931 0.213859 0.071 Uiso 1 1 calc R U . . .
H13B H 0.802389 0.954679 0.287248 0.071 Uiso 1 1 calc R U . . .
H13C H 0.815387 1.039730 0.231172 0.071 Uiso 1 1 calc R U . . .
C14 C 0.4955(5) 1.1484(4) 0.2978(2) 0.0414(10) Uani 1 1 d . . . . .
H14A H 0.554452 1.200543 0.293148 0.062 Uiso 1 1 calc R U . . .
H14B H 0.505008 1.117553 0.341473 0.062 Uiso 1 1 calc R U . . .
H14C H 0.390325 1.188439 0.289828 0.062 Uiso 1 1 calc R U . . .
C15 C 0.5159(6) 1.0882(4) 0.1565(2) 0.0444(11) Uani 1 1 d . . . . .
H15A H 0.562126 1.029590 0.124848 0.067 Uiso 1 1 calc R U . . .
H15B H 0.552527 1.152701 0.148951 0.067 Uiso 1 1 calc R U . . .
H15C H 0.407158 1.111815 0.152349 0.067 Uiso 1 1 calc R U . . .
C16 C 0.2222(6) 1.0299(5) 0.3475(3) 0.0599(15) Uani 1 1 d . . . . .
H16A H 0.225697 1.105688 0.337269 0.090 Uiso 1 1 calc R U . . .
H16B H 0.287311 0.999596 0.383610 0.090 Uiso 1 1 calc R U . . .
H16C H 0.119454 1.032960 0.359078 0.090 Uiso 1 1 calc R U . . .
C17 C 0.2607(7) 0.7988(5) 0.2945(4) 0.085(3) Uani 1 1 d . . . . .
H17A H 0.290250 0.750102 0.256845 0.127 Uiso 1 1 calc R U . . .
H17B H 0.155350 0.809332 0.305513 0.127 Uiso 1 1 calc R U . . .
H17C H 0.322486 0.763956 0.330840 0.127 Uiso 1 1 calc R U . . .
Li17 Li 0.5628(8) 0.7209(7) 0.4696(3) 0.0379(16) Uani 1 1 d . . . . .
C18 C 0.1687(8) 1.0081(8) 0.2082(4) 0.100(2) Uani 1 1 d . . . . .
H18A H 0.200615 1.071588 0.192933 0.150 Uiso 1 1 calc R U . . .
H18B H 0.063901 1.035228 0.222765 0.150 Uiso 1 1 calc R U . . .
H18C H 0.179327 0.954259 0.173205 0.150 Uiso 1 1 calc R U . . .
C19 C 0.5577(5) 0.4422(4) 0.2294(2) 0.0423(10) Uani 1 1 d . . . . .
H19A H 0.509316 0.488215 0.193017 0.063 Uiso 1 1 calc R U . . .
H19B H 0.536273 0.487495 0.268558 0.063 Uiso 1 1 calc R U . . .
H19C H 0.519217 0.378063 0.234609 0.063 Uiso 1 1 calc R U . . .
C20 C 0.8528(5) 0.2912(4) 0.2798(2) 0.0419(10) Uani 1 1 d . . . . .
H20A H 0.814816 0.226481 0.279917 0.063 Uiso 1 1 calc R U . . .
H20B H 0.828720 0.329862 0.321167 0.063 Uiso 1 1 calc R U . . .
H20C H 0.961416 0.265356 0.272772 0.063 Uiso 1 1 calc R U . . .
C21 C 0.8025(7) 0.3105(4) 0.1363(2) 0.0520(13) Uani 1 1 d . . . . .
H21A H 0.755067 0.360392 0.101193 0.078 Uiso 1 1 calc R U . . .
H21B H 0.761981 0.247113 0.139102 0.078 Uiso 1 1 calc R U . . .
H21C H 0.910602 0.282262 0.128007 0.078 Uiso 1 1 calc R U . . .
C22 C 1.1664(5) 0.3603(4) 0.1955(3) 0.0510(13) Uani 1 1 d . . . . .
H22A H 1.139250 0.298611 0.175865 0.076 Uiso 1 1 calc R U . . .
H22B H 1.166289 0.351625 0.242299 0.076 Uiso 1 1 calc R U . . .
H22C H 1.266204 0.358827 0.180081 0.076 Uiso 1 1 calc R U . . .
C23 C 1.0988(5) 0.6129(4) 0.1998(2) 0.0437(10) Uani 1 1 d . . . . .
H23A H 1.196605 0.604403 0.179386 0.066 Uiso 1 1 calc R U . . .
H23B H 1.108535 0.609773 0.246582 0.066 Uiso 1 1 calc R U . . .
H23C H 1.028584 0.685409 0.187553 0.066 Uiso 1 1 calc R U . . .
C24 C 1.0166(6) 0.5043(6) 0.0840(3) 0.0703(13) Uani 1 1 d . . . . .
H24A H 1.116803 0.491713 0.065150 0.106 Uiso 1 1 calc R U . . .
H24B H 0.951846 0.578465 0.071213 0.106 Uiso 1 1 calc R U . . .
H24C H 0.975194 0.446358 0.068888 0.106 Uiso 1 1 calc R U . . .
C100_1 C -0.119(3) 0.8410(17) 0.0410(12) 0.088(7) Uani 0.5 1 d D U P A -1
H10A_1 H -0.186217 0.854884 0.004741 0.131 Uiso 0.5 1 calc R U P A -1
H10B_1 H -0.170996 0.826976 0.079833 0.131 Uiso 0.5 1 calc R U P A -1
H10C_1 H -0.031787 0.775399 0.031809 0.131 Uiso 0.5 1 calc R U P A -1
C101_1 C -0.0670(11) 0.9422(10) 0.0511(5) 0.055(2) Uani 0.5 1 d D U P A -1
H10D_1 H -0.152800 1.004988 0.066990 0.066 Uiso 0.5 1 calc R U P A -1
H10E_1 H 0.009378 0.924483 0.084706 0.066 Uiso 0.5 1 calc R U P A -1
C102_1 C -0.0023(15) 0.9798(8) -0.0086(5) 0.042(2) Uani 0.5 1 d D U P A -1
H10F_1 H 0.086636 0.918142 -0.022993 0.050 Uiso 0.5 1 calc R U P A -1
H10G_1 H -0.076761 0.992817 -0.042876 0.050 Uiso 0.5 1 calc R U P A -1
C103_1 C 0.0426(11) 1.0845(8) -0.0012(5) 0.051(2) Uani 0.5 1 d D U P A -1
H10H_1 H 0.118886 1.071219 0.032327 0.061 Uiso 0.5 1 calc R U P A -1
H10I_1 H -0.045684 1.146101 0.013888 0.061 Uiso 0.5 1 calc R U P A -1
C104_1 C 0.105(2) 1.1218(16) -0.0624(9) 0.075(5) Uani 0.5 1 d D U P A -1
H10J_1 H 0.033884 1.128201 -0.096998 0.112 Uiso 0.5 1 calc R U P A -1
H10K_1 H 0.200238 1.066355 -0.074170 0.112 Uiso 0.5 1 calc R U P A -1
H10L_1 H 0.119705 1.194841 -0.055417 0.112 Uiso 0.5 1 calc R U P A -1
C25 C 0.2396(8) 0.7186(6) 0.4815(4) 0.0704(17) Uani 1 1 d . . . . .
H25A H 0.269744 0.640739 0.498241 0.085 Uiso 1 1 calc R U . . .
H25B H 0.208743 0.718478 0.436402 0.085 Uiso 1 1 calc R U . . .
C26 C 0.1110(8) 0.7990(9) 0.5245(5) 0.114(3) Uani 1 1 d . . . . .
H26A H 0.027083 0.841326 0.497538 0.137 Uiso 1 1 calc R U . . .
H26B H 0.073059 0.754732 0.556488 0.137 Uiso 1 1 calc R U . . .
C27 C 0.1732(8) 0.8744(8) 0.5561(4) 0.100(2) Uani 1 1 d D . . . .
H27A H 0.101561 0.951245 0.556446 0.120 Uiso 1 1 calc R U . . .
H27B H 0.196225 0.850200 0.601071 0.120 Uiso 1 1 calc R U . . .
C28 C 0.3065(7) 0.8728(7) 0.5214(4) 0.096(3) Uani 1 1 d D . . . .
H28A H 0.384356 0.877900 0.551306 0.116 Uiso 1 1 calc R U . . .
H28B H 0.286587 0.936879 0.491135 0.116 Uiso 1 1 calc R U . . .
C29 C 0.6072(6) 0.5959(4) 0.5887(2) 0.0479(11) Uani 1 1 d . . . . .
H29A H 0.582189 0.541671 0.560223 0.057 Uiso 1 1 calc R U . . .
H29B H 0.518041 0.633353 0.615689 0.057 Uiso 1 1 calc R U . . .
C30 C 0.7345(9) 0.5368(5) 0.6297(3) 0.0709(18) Uani 1 1 d . . . . .
H30A H 0.725442 0.572361 0.672484 0.085 Uiso 1 1 calc R U . . .
H30B H 0.742403 0.456526 0.635109 0.085 Uiso 1 1 calc R U . . .
C31 C 0.8589(6) 0.5505(6) 0.5934(3) 0.0703(13) Uani 1 1 d . . . . .
H31A H 0.894274 0.489684 0.561294 0.084 Uiso 1 1 calc R U . . .
H31B H 0.942186 0.547494 0.622134 0.084 Uiso 1 1 calc R U . . .
C32 C 0.8070(6) 0.6641(5) 0.5598(3) 0.0530(12) Uani 1 1 d . . . . .
H32A H 0.820803 0.724397 0.587059 0.064 Uiso 1 1 calc R U . . .
H32B H 0.860627 0.662897 0.518248 0.064 Uiso 1 1 calc R U . . .
Pb1 Pb 0.81453(2) 0.69978(2) 0.32937(2) 0.02126(4) Uani 0.9688(4) 1 d . U P B 1
Br1 Br 0.67800(5) 0.55689(3) 0.39480(2) 0.03160(9) Uani 0.9688(4) 1 d . U P B 1
Br2 Br 0.66483(5) 0.86795(3) 0.42026(2) 0.03590(9) Uani 0.9688(4) 1 d . . P B 1
Pb2 Pb 0.8010(4) 0.6415(4) 0.30545(18) 0.02126(4) Uani 0.0312(4) 1 d D U P B 2
Br3 Br 0.579(3) 0.5837(17) 0.3777(6) 0.059(5) Uani 0.0312(4) 1 d . U P B 2
Br4 Br 0.6307(16) 0.8062(10) 0.4011(5) 0.03590(9) Uani 0.0312(4) 1 d D . P B 2

loop_
_atom_site_aniso_label
_atom_site_aniso_U_11
_atom_site_aniso_U_22
_atom_site_aniso_U_33
_atom_site_aniso_U_23
_atom_site_aniso_U_13
_atom_site_aniso_U_12
Si1 0.0268(5) 0.0170(4) 0.0394(5) 0.0034(4) 0.0013(4) -0.0074(4)
O1 0.0326(15) 0.057(2) 0.059(2) -0.0309(17) 0.0081(14) -0.0134(15)
C1 0.0186(13) 0.0154(14) 0.0198(13) 0.0004(11) 0.0017(10) -0.0045(11)
Si2 0.0199(4) 0.0337(6) 0.0391(6) -0.0137(5) 0.0095(4) -0.0090(4)
O2 0.0383(15) 0.0469(18) 0.0318(14) 0.0073(13) -0.0022(12) -0.0175(13)
C2 0.0166(13) 0.0152(14) 0.0208(14) 0.0007(11) 0.0033(10) -0.0044(11)
Si3 0.0362(5) 0.0189(5) 0.0352(5) -0.0008(4) -0.0115(4) -0.0054(4)
C3 0.0182(13) 0.0183(15) 0.0240(15) 0.0019(12) -0.0001(11) 0.0005(11)
Si4 0.0207(4) 0.0336(6) 0.0320(5) -0.0038(4) 0.0010(4) 0.0053(4)
C4 0.0186(14) 0.0250(16) 0.0190(14) -0.0002(12) 0.0029(11) -0.0013(12)
C5 0.0218(14) 0.0217(16) 0.0201(14) -0.0050(12) 0.0028(11) 0.0007(12)
C6 0.0172(13) 0.0165(14) 0.0212(14) 0.0009(11) 0.0015(11) -0.0010(11)
C7 0.0176(13) 0.0178(15) 0.0219(14) -0.0009(11) 0.0008(11) -0.0044(11)
C8 0.0236(15) 0.0186(15) 0.0205(14) -0.0013(12) -0.0036(11) 0.0015(12)
C9 0.0277(17) 0.039(2) 0.0202(15) -0.0022(14) -0.0021(13) 0.0013(15)
C10 0.081(4) 0.053(3) 0.031(2) 0.000(2) -0.019(2) 0.013(3)
C11 0.072(4) 0.145(7) 0.039(3) 0.009(3) -0.023(3) -0.065(4)
C12 0.056(3) 0.083(4) 0.024(2) -0.013(2) -0.0049(19) 0.024(3)
C13 0.029(2) 0.038(2) 0.080(4) 0.006(2) 0.005(2) -0.0161(18)
C14 0.052(3) 0.0228(19) 0.050(3) -0.0043(18) -0.004(2) -0.0126(18)
C15 0.057(3) 0.032(2) 0.044(2) 0.0126(19) 0.004(2) -0.013(2)
C16 0.040(2) 0.072(4) 0.063(3) -0.037(3) 0.026(2) -0.012(2)
C17 0.062(4) 0.057(4) 0.149(7) -0.027(4) 0.058(4) -0.042(3)
Li17 0.031(3) 0.049(4) 0.032(3) -0.001(3) 0.001(3) -0.010(3)
C18 0.053(3) 0.132(5) 0.108(4) -0.034(4) 0.029(3) -0.017(3)
C19 0.039(2) 0.037(2) 0.057(3) 0.011(2) -0.0107(19) -0.0191(18)
C20 0.052(3) 0.024(2) 0.047(2) 0.0076(18) -0.014(2) -0.0068(18)
C21 0.071(3) 0.034(2) 0.049(3) -0.012(2) -0.016(2) -0.012(2)
C22 0.027(2) 0.043(3) 0.067(3) -0.010(2) -0.011(2) 0.0126(18)
C23 0.030(2) 0.049(3) 0.052(3) 0.000(2) 0.0120(18) -0.0127(19)
C24 0.043(2) 0.086(3) 0.061(2) 0.008(2) 0.0041(17) 0.011(2)
C100_1 0.050(8) 0.074(11) 0.138(19) 0.016(11) 0.000(11) -0.020(8)
C101_1 0.033(4) 0.064(7) 0.056(6) 0.011(5) 0.002(4) 0.000(4)
C102_1 0.028(3) 0.045(7) 0.041(6) -0.007(5) 0.001(4) 0.004(5)
C103_1 0.040(5) 0.041(5) 0.062(6) -0.005(5) 0.001(4) 0.001(4)
C104_1 0.060(10) 0.064(12) 0.090(11) 0.013(9) 0.017(8) -0.006(8)
C25 0.073(4) 0.060(4) 0.092(5) 0.004(3) -0.007(3) -0.040(3)
C26 0.044(4) 0.138(8) 0.169(9) -0.032(7) 0.025(5) -0.042(5)
C27 0.053(3) 0.132(5) 0.108(4) -0.034(4) 0.029(3) -0.017(3)
C28 0.071(4) 0.094(6) 0.110(6) -0.073(5) 0.013(4) -0.004(4)
C29 0.067(3) 0.036(2) 0.043(2) 0.0023(19) 0.011(2) -0.020(2)
C30 0.113(6) 0.047(3) 0.052(3) 0.009(3) -0.008(3) -0.023(3)
C31 0.043(2) 0.086(3) 0.061(2) 0.008(2) 0.0041(17) 0.011(2)
C32 0.042(2) 0.064(3) 0.057(3) 0.003(3) -0.013(2) -0.021(2)
Pb1 0.02176(6) 0.02290(7) 0.01957(6) 0.00201(4) -0.00343(4) -0.00732(5)
Br1 0.0431(2) 0.02519(19) 0.02807(19) 0.00221(15) 0.00723(17) -0.01341(17)
Br2 0.0532(2) 0.0286(2) 0.02567(17) -0.00396(15) -0.00265(16) -0.01195(18)
Pb2 0.02176(6) 0.02290(7) 0.01957(6) 0.00201(4) -0.00343(4) -0.00732(5)
Br3 0.116(16) 0.069(11) 0.017(6) -0.003(6) 0.015(8) -0.066(11)
Br4 0.0532(2) 0.0286(2) 0.02567(17) -0.00396(15) -0.00265(16) -0.01195(18)

loop_
_atom_type_symbol
_atom_type_description
_atom_type_scat_dispersion_real
_atom_type_scat_dispersion_imag
_atom_type_scat_source
C C 0.0033 0.0016 'International Tables Vol C Tables 4.2.6.8 and 6.1.1.4'
Li Li -0.0003 0.0001 'International Tables Vol C Tables 4.2.6.8 and 6.1.1.4'
O O 0.0106 0.0060 'International Tables Vol C Tables 4.2.6.8 and 6.1.1.4'
Si Si 0.0817 0.0704 'International Tables Vol C Tables 4.2.6.8 and 6.1.1.4'
Br Br -0.2901 2.4595 'International Tables Vol C Tables 4.2.6.8 and 6.1.1.4'
Pb Pb -3.3944 10.1111 'International Tables Vol C Tables 4.2.6.8 and 6.1.1.4'
H H 0.0000 0.0000 'International Tables Vol C Tables 4.2.6.8 and 6.1.1.4'

loop_
_geom_angle_atom_site_label_1
_geom_angle_atom_site_label_2
_geom_angle_atom_site_label_3
_geom_angle
_geom_angle_site_symmetry_1
_geom_angle_site_symmetry_3
_geom_angle_publ_flag
C14 Si1 C15 108.9(2) . . ?
C14 Si1 C7 110.52(18) . . ?
C15 Si1 C7 113.64(19) . . ?
C14 Si1 C13 107.9(2) . . ?
C15 Si1 C13 108.2(2) . . ?
C7 Si1 C13 107.45(18) . . ?
C25 O1 C28 112.0(4) . . ?
C25 O1 Li17 135.5(4) . . ?
C28 O1 Li17 111.9(4) . . ?
C6 C1 C2 119.0(3) . . ?
C6 C1 Pb2 93.5(2) . . ?
C2 C1 Pb2 147.5(3) . . ?
C6 C1 Pb1 113.9(2) . . ?
C2 C1 Pb1 126.3(2) . . ?
C16 Si2 C17 108.3(3) . . ?
C16 Si2 C18 106.6(3) . . ?
C17 Si2 C18 110.8(4) . . ?
C16 Si2 C7 110.4(2) . . ?
C17 Si2 C7 107.1(2) . . ?
C18 Si2 C7 113.5(3) . . ?
C32 O2 C29 110.0(4) . . ?
C32 O2 Li17 121.0(4) . . ?
C29 O2 Li17 118.4(4) . . ?
C3 C2 C1 119.2(3) . . ?
C3 C2 C7 118.4(3) . . ?
C1 C2 C7 122.4(3) . . ?
C19 Si3 C20 109.0(2) . . ?
C19 Si3 C21 109.0(2) . . ?
C20 Si3 C21 108.1(2) . . ?
C19 Si3 C8 109.24(18) . . ?
C20 Si3 C8 108.10(18) . . ?
C21 Si3 C8 113.4(2) . . ?
C4 C3 C2 122.3(3) . . ?
C4 C3 H3 118.8 . . ?
C2 C3 H3 118.8 . . ?
C24 Si4 C23 107.8(3) . . ?
C24 Si4 C22 108.3(3) . . ?
C23 Si4 C22 108.4(2) . . ?
C24 Si4 C8 113.3(2) . . ?
C23 Si4 C8 108.62(17) . . ?
C22 Si4 C8 110.3(2) . . ?
C3 C4 C5 117.4(3) . . ?
C3 C4 C9 120.8(3) . . ?
C5 C4 C9 121.7(3) . . ?
C4 C5 C6 122.3(3) . . ?
C4 C5 H5 118.9 . . ?
C6 C5 H5 118.9 . . ?
C5 C6 C1 119.8(3) . . ?
C5 C6 C8 117.2(3) . . ?
C1 C6 C8 123.0(3) . . ?
C2 C7 Si1 111.8(2) . . ?
C2 C7 Si2 111.8(2) . . ?
Si1 C7 Si2 120.20(17) . . ?
C2 C7 H7 103.6 . . ?
Si1 C7 H7 103.6 . . ?
Si2 C7 H7 103.6 . . ?
C6 C8 Si4 111.6(2) . . ?
C6 C8 Si3 111.9(2) . . ?
Si4 C8 Si3 118.32(18) . . ?
C6 C8 H8 104.5 . . ?
Si4 C8 H8 104.5 . . ?
Si3 C8 H8 104.5 . . ?
C12 C9 C10 108.4(4) . . ?
C12 C9 C11 109.1(5) . . ?
C10 C9 C11 108.0(5) . . ?
C12 C9 C4 111.9(3) . . ?
C10 C9 C4 111.9(4) . . ?
C11 C9 C4 107.4(3) . . ?
C9 C10 H10A 109.5 . . ?
C9 C10 H10B 109.5 . . ?
H10A C10 H10B 109.5 . . ?
C9 C10 H10C 109.5 . . ?
H10A C10 H10C 109.5 . . ?
H10B C10 H10C 109.5 . . ?
C9 C11 H11A 109.5 . . ?
C9 C11 H11B 109.5 . . ?
H11A C11 H11B 109.5 . . ?
C9 C11 H11C 109.5 . . ?
H11A C11 H11C 109.5 . . ?
H11B C11 H11C 109.5 . . ?
C9 C12 H12A 109.5 . . ?
C9 C12 H12B 109.5 . . ?
H12A C12 H12B 109.5 . . ?
C9 C12 H12C 109.5 . . ?
H12A C12 H12C 109.5 . . ?
H12B C12 H12C 109.5 . . ?
Si1 C13 H13A 109.5 . . ?
Si1 C13 H13B 109.5 . . ?
H13A C13 H13B 109.5 . . ?
Si1 C13 H13C 109.5 . . ?
H13A C13 H13C 109.5 . . ?
H13B C13 H13C 109.5 . . ?
Si1 C14 H14A 109.5 . . ?
Si1 C14 H14B 109.5 . . ?
H14A C14 H14B 109.5 . . ?
Si1 C14 H14C 109.5 . . ?
H14A C14 H14C 109.5 . . ?
H14B C14 H14C 109.5 . . ?
Si1 C15 H15A 109.5 . . ?
Si1 C15 H15B 109.5 . . ?
H15A C15 H15B 109.5 . . ?
Si1 C15 H15C 109.5 . . ?
H15A C15 H15C 109.5 . . ?
H15B C15 H15C 109.5 . . ?
Si2 C16 H16A 109.5 . . ?
Si2 C16 H16B 109.5 . . ?
H16A C16 H16B 109.5 . . ?
Si2 C16 H16C 109.5 . . ?
H16A C16 H16C 109.5 . . ?
H16B C16 H16C 109.5 . . ?
Si2 C17 H17A 109.5 . . ?
Si2 C17 H17B 109.5 . . ?
H17A C17 H17B 109.5 . . ?
Si2 C17 H17C 109.5 . . ?
H17A C17 H17C 109.5 . . ?
H17B C17 H17C 109.5 . . ?
O1 Li17 O2 105.2(4) . . ?
O1 Li17 Br4 115.3(6) . . ?
O2 Li17 Br4 126.8(6) . . ?
O1 Li17 Br2 115.5(4) . . ?
O2 Li17 Br2 108.8(3) . . ?
O1 Li17 Br1 119.8(4) . . ?
O2 Li17 Br1 106.2(3) . . ?
Br2 Li17 Br1 100.8(2) . . ?
O1 Li17 Br3 100.1(7) . . ?
O2 Li17 Br3 123.8(7) . . ?
Br4 Li17 Br3 82.3(5) . . ?
O1 Li17 C28 29.0(2) . . ?
O2 Li17 C28 94.1(3) . . ?
Br4 Li17 C28 104.6(5) . . ?
Br2 Li17 C28 95.3(3) . . ?
Br1 Li17 C28 148.2(3) . . ?
Br3 Li17 C28 127.1(7) . . ?
Si2 C18 H18A 109.5 . . ?
Si2 C18 H18B 109.5 . . ?
H18A C18 H18B 109.5 . . ?
Si2 C18 H18C 109.5 . . ?
H18A C18 H18C 109.5 . . ?
H18B C18 H18C 109.5 . . ?
Si3 C19 H19A 109.5 . . ?
Si3 C19 H19B 109.5 . . ?
H19A C19 H19B 109.5 . . ?
Si3 C19 H19C 109.5 . . ?
H19A C19 H19C 109.5 . . ?
H19B C19 H19C 109.5 . . ?
Si3 C20 H20A 109.5 . . ?
Si3 C20 H20B 109.5 . . ?
H20A C20 H20B 109.5 . . ?
Si3 C20 H20C 109.5 . . ?
H20A C20 H20C 109.5 . . ?
H20B C20 H20C 109.5 . . ?
Si3 C21 H21A 109.5 . . ?
Si3 C21 H21B 109.5 . . ?
H21A C21 H21B 109.5 . . ?
Si3 C21 H21C 109.5 . . ?
H21A C21 H21C 109.5 . . ?
H21B C21 H21C 109.5 . . ?
Si4 C22 H22A 109.5 . . ?
Si4 C22 H22B 109.5 . . ?
H22A C22 H22B 109.5 . . ?
Si4 C22 H22C 109.5 . . ?
H22A C22 H22C 109.5 . . ?
H22B C22 H22C 109.5 . . ?
Si4 C23 H23A 109.5 . . ?
Si4 C23 H23B 109.5 . . ?
H23A C23 H23B 109.5 . . ?
Si4 C23 H23C 109.5 . . ?
H23A C23 H23C 109.5 . . ?
H23B C23 H23C 109.5 . . ?
Si4 C24 H24A 109.5 . . ?
Si4 C24 H24B 109.5 . . ?
H24A C24 H24B 109.5 . . ?
Si4 C24 H24C 109.5 . . ?
H24A C24 H24C 109.5 . . ?
H24B C24 H24C 109.5 . . ?
C101_1 C100_1 H10A_1 109.5 . . ?
C101_1 C100_1 H10B_1 109.5 . . ?
H10A_1 C100_1 H10B_1 109.5 . . ?
C101_1 C100_1 H10C_1 109.5 . . ?
H10A_1 C100_1 H10C_1 109.5 . . ?
H10B_1 C100_1 H10C_1 109.5 . . ?
C102_1 C101_1 C100_1 113.6(12) . . ?
C102_1 C101_1 H10D_1 108.8 . . ?
C100_1 C101_1 H10D_1 108.8 . . ?
C102_1 C101_1 H10E_1 108.8 . . ?
C100_1 C101_1 H10E_1 108.8 . . ?
H10D_1 C101_1 H10E_1 107.7 . . ?
C103_1 C102_1 C101_1 115.0(8) . . ?
C103_1 C102_1 H10F_1 108.5 . . ?
C101_1 C102_1 H10F_1 108.5 . . ?
C103_1 C102_1 H10G_1 108.5 . . ?
C101_1 C102_1 H10G_1 108.5 . . ?
H10F_1 C102_1 H10G_1 107.5 . . ?
C102_1 C103_1 C104_1 113.9(11) . . ?
C102_1 C103_1 H10H_1 108.8 . . ?
C104_1 C103_1 H10H_1 108.8 . . ?
C102_1 C103_1 H10I_1 108.8 . . ?
C104_1 C103_1 H10I_1 108.8 . . ?
H10H_1 C103_1 H10I_1 107.7 . . ?
C103_1 C104_1 H10J_1 109.5 . . ?
C103_1 C104_1 H10K_1 109.5 . . ?
H10J_1 C104_1 H10K_1 109.5 . . ?
C103_1 C104_1 H10L_1 109.5 . . ?
H10J_1 C104_1 H10L_1 109.5 . . ?
H10K_1 C104_1 H10L_1 109.5 . . ?
O1 C25 C26 102.1(5) . . ?
O1 C25 H25A 111.4 . . ?
C26 C25 H25A 111.4 . . ?
O1 C25 H25B 111.4 . . ?
C26 C25 H25B 111.4 . . ?
H25A C25 H25B 109.2 . . ?
C27 C26 C25 107.3(5) . . ?
C27 C26 H26A 110.2 . . ?
C25 C26 H26A 110.2 . . ?
C27 C26 H26B 110.2 . . ?
C25 C26 H26B 110.2 . . ?
H26A C26 H26B 108.5 . . ?
C28 C27 C26 107.2(7) . . ?
C28 C27 H27A 110.3 . . ?
C26 C27 H27A 110.3 . . ?
C28 C27 H27B 110.3 . . ?
C26 C27 H27B 110.3 . . ?
H27A C27 H27B 108.5 . . ?
C27 C28 O1 106.6(6) . . ?
C27 C28 Li17 140.1(6) . . ?
O1 C28 Li17 39.1(3) . . ?
C27 C28 H28A 110.4 . . ?
O1 C28 H28A 110.4 . . ?
Li17 C28 H28A 77.4 . . ?
C27 C28 H28B 110.4 . . ?
O1 C28 H28B 110.4 . . ?
Li17 C28 H28B 103.1 . . ?
H28A C28 H28B 108.6 . . ?
O2 C29 C30 107.4(5) . . ?
O2 C29 H29A 110.2 . . ?
C30 C29 H29A 110.2 . . ?
O2 C29 H29B 110.2 . . ?
C30 C29 H29B 110.2 . . ?
H29A C29 H29B 108.5 . . ?
C31 C30 C29 101.8(5) . . ?
C31 C30 H30A 111.4 . . ?
C29 C30 H30A 111.4 . . ?
C31 C30 H30B 111.4 . . ?
C29 C30 H30B 111.4 . . ?
H30A C30 H30B 109.3 . . ?
C30 C31 C32 107.7(5) . . ?
C30 C31 H31A 110.2 . . ?
C32 C31 H31A 110.2 . . ?
C30 C31 H31B 110.2 . . ?
C32 C31 H31B 110.2 . . ?
H31A C31 H31B 108.5 . . ?
O2 C32 C31 101.9(4) . . ?
O2 C32 H32A 111.4 . . ?
C31 C32 H32A 111.4 . . ?
O2 C32 H32B 111.4 . . ?
C31 C32 H32B 111.4 . . ?
H32A C32 H32B 109.3 . . ?
C1 Pb1 Br1 94.57(8) . . ?
C1 Pb1 Br2 110.37(8) . . ?
Br1 Pb1 Br2 86.740(13) . . ?
Li17 Br1 Pb1 86.37(17) . . ?
Li17 Br2 Pb1 86.07(17) . . ?
C1 Pb2 Br3 95.8(5) . . ?
C1 Pb2 Br4 92.1(3) . . ?
Br3 Pb2 Br4 63.1(5) . . ?
Li17 Br3 Pb2 96.3(6) . . ?
Li17 Br4 Pb2 107.0(5) . . ?

loop_
_geom_bond_atom_site_label_1
_geom_bond_atom_site_label_2
_geom_bond_distance
_geom_bond_site_symmetry_2
_geom_bond_publ_flag
Si1 C14 1.863(4) . ?
Si1 C15 1.866(5) . ?
Si1 C7 1.871(3) . ?
Si1 C13 1.872(4) . ?
O1 C25 1.409(7) . ?
O1 C28 1.450(7) . ?
O1 Li17 1.884(8) . ?
C1 C6 1.403(4) . ?
C1 C2 1.413(4) . ?
C1 Pb2 1.909(5) . ?
C1 Pb1 2.321(3) . ?
Si2 C16 1.859(5) . ?
Si2 C17 1.865(6) . ?
Si2 C18 1.867(10) . ?
Si2 C7 1.888(3) . ?
O2 C32 1.430(6) . ?
O2 C29 1.443(5) . ?
O2 Li17 1.911(8) . ?
C2 C3 1.402(4) . ?
C2 C7 1.515(4) . ?
Si3 C19 1.868(5) . ?
Si3 C20 1.872(4) . ?
Si3 C21 1.877(5) . ?
Si3 C8 1.898(4) . ?
C3 C4 1.392(5) . ?
C3 H3 0.9500 . ?
Si4 C24 1.862(6) . ?
Si4 C23 1.866(5) . ?
Si4 C22 1.869(5) . ?
Si4 C8 1.891(4) . ?
C4 C5 1.393(5) . ?
C4 C9 1.544(5) . ?
C5 C6 1.396(4) . ?
C5 H5 0.9500 . ?
C6 C8 1.529(4) . ?
C7 H7 1.0000 . ?
C8 H8 1.0000 . ?
C9 C12 1.513(6) . ?
C9 C10 1.516(7) . ?
C9 C11 1.539(7) . ?
C10 H10A 0.9800 . ?
C10 H10B 0.9800 . ?
C10 H10C 0.9800 . ?
C11 H11A 0.9800 . ?
C11 H11B 0.9800 . ?
C11 H11C 0.9800 . ?
C12 H12A 0.9800 . ?
C12 H12B 0.9800 . ?
C12 H12C 0.9800 . ?
C13 H13A 0.9800 . ?
C13 H13B 0.9800 . ?
C13 H13C 0.9800 . ?
C14 H14A 0.9800 . ?
C14 H14B 0.9800 . ?
C14 H14C 0.9800 . ?
C15 H15A 0.9800 . ?
C15 H15B 0.9800 . ?
C15 H15C 0.9800 . ?
C16 H16A 0.9800 . ?
C16 H16B 0.9800 . ?
C16 H16C 0.9800 . ?
C17 H17A 0.9800 . ?
C17 H17B 0.9800 . ?
C17 H17C 0.9800 . ?
Li17 Br4 1.982(15) . ?
Li17 Br2 2.522(8) . ?
Li17 Br1 2.535(8) . ?
Li17 Br3 2.555(17) . ?
Li17 C28 2.772(9) . ?
C18 H18A 0.9800 . ?
C18 H18B 0.9800 . ?
C18 H18C 0.9800 . ?
C19 H19A 0.9800 . ?
C19 H19B 0.9800 . ?
C19 H19C 0.9800 . ?
C20 H20A 0.9800 . ?
C20 H20B 0.9800 . ?
C20 H20C 0.9800 . ?
C21 H21A 0.9800 . ?
C21 H21B 0.9800 . ?
C21 H21C 0.9800 . ?
C22 H22A 0.9800 . ?
C22 H22B 0.9800 . ?
C22 H22C 0.9800 . ?
C23 H23A 0.9800 . ?
C23 H23B 0.9800 . ?
C23 H23C 0.9800 . ?
C24 H24A 0.9800 . ?
C24 H24B 0.9800 . ?
C24 H24C 0.9800 . ?
C100_1 C101_1 1.507(13) . ?
C100_1 H10A_1 0.9800 . ?
C100_1 H10B_1 0.9800 . ?
C100_1 H10C_1 0.9800 . ?
C101_1 C102_1 1.506(12) . ?
C101_1 H10D_1 0.9900 . ?
C101_1 H10E_1 0.9900 . ?
C102_1 C103_1 1.505(11) . ?
C102_1 H10F_1 0.9900 . ?
C102_1 H10G_1 0.9900 . ?
C103_1 C104_1 1.517(13) . ?
C103_1 H10H_1 0.9900 . ?
C103_1 H10I_1 0.9900 . ?
C104_1 H10J_1 0.9800 . ?
C104_1 H10K_1 0.9800 . ?
C104_1 H10L_1 0.9800 . ?
C25 C26 1.580(11) . ?
C25 H25A 0.9900 . ?
C25 H25B 0.9900 . ?
C26 C27 1.428(12) . ?
C26 H26A 0.9900 . ?
C26 H26B 0.9900 . ?
C27 C28 1.427(5) . ?
C27 H27A 0.9900 . ?
C27 H27B 0.9900 . ?
C28 H28A 0.9900 . ?
C28 H28B 0.9900 . ?
C29 C30 1.485(9) . ?
C29 H29A 0.9900 . ?
C29 H29B 0.9900 . ?
C30 C31 1.431(9) . ?
C30 H30A 0.9900 . ?
C30 H30B 0.9900 . ?
C31 C32 1.523(9) . ?
C31 H31A 0.9900 . ?
C31 H31B 0.9900 . ?
C32 H32A 0.9900 . ?
C32 H32B 0.9900 . ?
Pb1 Br1 2.8246(4) . ?
Pb1 Br2 2.8502(4) . ?
Pb2 Br3 2.812(17) . ?
Pb2 Br4 2.946(11) . ?
